data_4503167
loop_
_publ_author_name
'Volkringer, Christophe'
'Marrot, J\'er\^ome'
'F\'erey, G\'erard'
'Loiseau, Thierry'

_publ_section_title
;
 Hydrothermal Crystallization of Three Calcium-Based Hybrid Solids with
 2,6-Naphthalene- or 4,4&#x2032;-Biphenyl-Dicarboxylates
;
_journal_issue 2
_journal_name_full 'Crystal Growth &amp; Design'
_journal_page_first 685
_journal_paper_doi 10.1021/cg700685g
_journal_volume 8
_journal_year 2008
_chemical_formula_sum 'C14 H8 Ca O7'
_chemical_formula_weight 328.28
_chemical_name_systematic
; 
 ? 
;
_space_group_IT_number 46
_symmetry_cell_setting orthorhombic
_symmetry_space_group_name_Hall 'I 2 -2a'
_symmetry_space_group_name_H-M 'I m a 2'
_atom_sites_solution_hydrogens geom
_atom_sites_solution_primary direct
_atom_sites_solution_secondary difmap
_audit_creation_method SHELXL-97
_cell_angle_alpha 90.00
_cell_angle_beta 90.00
_cell_angle_gamma 90.00
_cell_formula_units_Z 4
_cell_length_a 6.5444(3)
_cell_length_b 30.2468(13)
_cell_length_c 7.2194(3)
_cell_measurement_reflns_used 4144
_cell_measurement_temperature 293(2)
_cell_measurement_theta_max 30.01
_cell_measurement_theta_min 2.69
_cell_volume 1429.06(11)
_computing_cell_refinement 'Bruker SMART'
_computing_data_collection 'Bruker SMART'
_computing_data_reduction 'Bruker SAINT'
_computing_molecular_graphics 'Bruker SHELXTL'
_computing_publication_material 'Bruker SHELXTL'
_computing_structure_refinement 'SHELXL-97 (Sheldrick, 1997)'
_computing_structure_solution 'SHELXS-97 (Sheldrick, 1990)'
_diffrn_ambient_temperature 293(2)
_diffrn_measured_fraction_theta_full 1.000
_diffrn_measured_fraction_theta_max 1.000
_diffrn_measurement_device_type 'CCD area detector'
_diffrn_measurement_method 'phi and omega scans'
_diffrn_radiation_monochromator graphite
_diffrn_radiation_source 'fine-focus sealed tube'
_diffrn_radiation_type MoK\a
_diffrn_radiation_wavelength 0.71073
_diffrn_reflns_av_R_equivalents 0.0372
_diffrn_reflns_av_sigmaI/netI 0.0261
_diffrn_reflns_limit_h_max 9
_diffrn_reflns_limit_h_min -9
_diffrn_reflns_limit_k_max 42
_diffrn_reflns_limit_k_min -42
_diffrn_reflns_limit_l_max 10
_diffrn_reflns_limit_l_min -10
_diffrn_reflns_number 14199
_diffrn_reflns_theta_full 30.11
_diffrn_reflns_theta_max 30.11
_diffrn_reflns_theta_min 1.35
_exptl_absorpt_coefficient_mu 0.471
_exptl_absorpt_correction_T_max 0.9906
_exptl_absorpt_correction_T_min 0.8953
_exptl_absorpt_correction_type multi-scan
_exptl_crystal_colour colorless
_exptl_crystal_density_diffrn 1.526
_exptl_crystal_density_method 'not measured'
_exptl_crystal_description platelet
_exptl_crystal_F_000 672
_exptl_crystal_size_max 0.24
_exptl_crystal_size_mid 0.12
_exptl_crystal_size_min 0.02
_refine_diff_density_max 0.535
_refine_diff_density_min -0.531
_refine_diff_density_rms 0.115
_refine_ls_abs_structure_details 'Flack H D (1983), Acta Cryst. A39, 876-881'
_refine_ls_abs_structure_Flack 0.45(9)
_refine_ls_extinction_method none
_refine_ls_goodness_of_fit_ref 1.213
_refine_ls_hydrogen_treatment constr
_refine_ls_matrix_type full
_refine_ls_number_parameters 115
_refine_ls_number_reflns 2276
_refine_ls_number_restraints 1
_refine_ls_restrained_S_all 1.213
_refine_ls_R_factor_all 0.0684
_refine_ls_R_factor_gt 0.0516
_refine_ls_shift/su_max 0.000
_refine_ls_shift/su_mean 0.000
_refine_ls_structure_factor_coef Fsqd
_refine_ls_weighting_details 'calc w=1/[\s^2^(Fo^2^)+(0.0887P)^2^+1.9428P] where P=(Fo^2^+2Fc^2^)/3'
_refine_ls_weighting_scheme calc
_refine_ls_wR_factor_gt 0.1554
_refine_ls_wR_factor_ref 0.1791
_reflns_number_gt 1890
_reflns_number_total 2276
_reflns_threshold_expression >2sigma(I)
_cod_data_source_file cg700685g-file004.cif
_cod_data_source_block wb51sa
_cod_depositor_comments
;
The following automatic conversions were performed:

'_symmetry_cell_setting' value 'Orthorhombic' changed to
'orthorhombic' according to
/home/saulius/struct/CIF-dictionaries/cif_core.dic dictionary named
'cif_core.dic' version 2.4.1 from 2010-06-29.

Automatic conversion script
Id: cif_fix_values 1715 2011-07-08 13:25:40Z adriana 
;
_cod_original_sg_symbol_H-M Ima2
_cod_database_code 4503167

loop_
_symmetry_equiv_pos_as_xyz
'x, y, z'
'-x, -y, z'
'x+1/2, -y, z'
'-x+1/2, y, z'
'x+1/2, y+1/2, z+1/2'
'-x+1/2, -y+1/2, z+1/2'
'x+1, -y+1/2, z+1/2'
'-x+1, y+1/2, z+1/2'

loop_
_atom_site_label
_atom_site_type_symbol
_atom_site_fract_x
_atom_site_fract_y
_atom_site_fract_z
_atom_site_U_iso_or_equiv
_atom_site_adp_type
_atom_site_occupancy
_atom_site_symmetry_multiplicity
_atom_site_calc_flag
_atom_site_refinement_flags
Ca Ca 0.7500 -0.02554(2) -0.0021(3) 0.0371(3) Uani 1 2 d S
O1 O 0.5836(3) 0.04753(7) 0.0685(5) 0.0459(7) Uani 1 1 d .
O2 O 0.5805(4) 0.42201(7) 0.0647(5) 0.0492(8) Uani 1 1 d .
O3 O 0.7500 -0.0512(2) 0.3150(9) 0.0746(16) Uani 1 2 d S
O4 O 0.7500 -0.08806(11) -0.2044(7) 0.0466(10) Uani 1 2 d S
O5 O 1.0000 0.0000 -0.2568(6) 0.0434(9) Uani 1 2 d S
C1 C 0.7500 0.06816(13) 0.0729(8) 0.0309(9) Uani 1 2 d S
C2 C 0.7500 0.11763(12) 0.0813(7) 0.0289(8) Uani 1 2 d S
C3 C 0.9286(6) 0.14060(11) 0.0816(11) 0.084(2) Uani 1 1 d .
H3 H 1.0523 0.1254 0.0810 0.101 Uiso 1 1 calc R
C4 C 0.9281(7) 0.18685(11) 0.0829(12) 0.092(3) Uani 1 1 d .
H4 H 1.0520 0.2019 0.0846 0.110 Uiso 1 1 calc R
C5 C 0.7500 0.21048(12) 0.0818(7) 0.0293(8) Uani 1 2 d S
C6 C 0.7500 0.25946(12) 0.0803(7) 0.0299(8) Uani 1 2 d S
C7 C 0.9260(6) 0.28298(11) 0.0789(11) 0.086(2) Uani 1 1 d .
H7 H 1.0501 0.2681 0.0817 0.103 Uiso 1 1 calc R
C8 C 0.9254(6) 0.32915(11) 0.0734(10) 0.084(2) Uani 1 1 d .
H8 H 1.0494 0.3442 0.0713 0.101 Uiso 1 1 calc R
C9 C 0.7500 0.35259(12) 0.0710(8) 0.0304(9) Uani 1 2 d S
C10 C 0.7500 0.40243(13) 0.0651(8) 0.0350(10) Uani 1 2 d S

loop_
_atom_site_aniso_label
_atom_site_aniso_U_11
_atom_site_aniso_U_22
_atom_site_aniso_U_33
_atom_site_aniso_U_23
_atom_site_aniso_U_13
_atom_site_aniso_U_12
Ca 0.0136(3) 0.0132(3) 0.0846(6) -0.0005(5) 0.000 0.000
O1 0.0167(9) 0.0184(8) 0.103(2) -0.0070(11) -0.0056(11) -0.0012(7)
O2 0.0269(12) 0.0183(9) 0.102(2) -0.0022(11) 0.0034(12) 0.0029(8)
O3 0.031(2) 0.095(4) 0.098(4) 0.025(3) 0.000 0.000
O4 0.0254(16) 0.0219(15) 0.092(3) -0.0045(17) 0.000 0.000
O5 0.0280(16) 0.0206(13) 0.082(3) 0.000 0.000 -0.0007(12)
C1 0.0161(17) 0.0147(15) 0.062(2) -0.0012(16) 0.000 0.000
C2 0.0209(18) 0.0112(14) 0.055(2) -0.0011(16) 0.000 0.000
C3 0.0241(17) 0.0164(13) 0.211(7) -0.011(2) 0.031(3) -0.0024(12)
C4 0.0306(19) 0.0170(13) 0.227(8) -0.010(3) 0.044(3) -0.0048(13)
C5 0.036(2) 0.0119(14) 0.0394(19) -0.0001(15) 0.000 0.000
C6 0.038(2) 0.0117(15) 0.0398(19) -0.0020(16) 0.000 0.000
C7 0.0335(19) 0.0151(13) 0.210(7) -0.005(2) -0.042(3) 0.0032(13)
C8 0.0267(17) 0.0153(13) 0.211(7) -0.005(2) -0.034(3) -0.0007(12)
C9 0.027(2) 0.0127(14) 0.051(2) -0.0008(16) 0.000 0.000
C10 0.027(2) 0.0142(15) 0.064(3) -0.0031(17) 0.000 0.000

loop_
_atom_type_symbol
_atom_type_description
_atom_type_scat_dispersion_real
_atom_type_scat_dispersion_imag
_atom_type_scat_source
C C 0.0033 0.0016 'International Tables Vol C Tables 4.2.6.8 and 6.1.1.4'
H H 0.0000 0.0000 'International Tables Vol C Tables 4.2.6.8 and 6.1.1.4'
O O 0.0106 0.0060 'International Tables Vol C Tables 4.2.6.8 and 6.1.1.4'
Ca Ca 0.2262 0.3064 'International Tables Vol C Tables 4.2.6.8 and 6.1.1.4'

loop_
_geom_angle_atom_site_label_1
_geom_angle_atom_site_label_2
_geom_angle_atom_site_label_3
_geom_angle
_geom_angle_site_symmetry_1
_geom_angle_site_symmetry_3
O1 Ca O1 138.00(14) 2_655 3
O1 Ca O4 84.73(8) 2_655 .
O1 Ca O4 84.73(8) 3 .
O1 Ca O3 72.68(10) 2_655 .
O1 Ca O3 72.68(10) 3 .
O4 Ca O3 108.9(2) . .
O1 Ca O1 127.58(10) 2_655 4_655
O1 Ca O1 78.56(9) 3 4_655
O4 Ca O1 144.98(11) . 4_655
O3 Ca O1 95.19(17) . 4_655
O1 Ca O1 78.56(9) 2_655 .
O1 Ca O1 127.58(10) 3 .
O4 Ca O1 144.98(11) . .
O3 Ca O1 95.19(17) . .
O1 Ca O1 51.30(10) 4_655 .
O1 Ca O5 69.42(9) 2_655 3_455
O1 Ca O5 146.36(13) 3 3_455
O4 Ca O5 78.53(10) . 3_455
O3 Ca O5 140.47(7) . 3_455
O1 Ca O5 98.97(8) 4_655 3_455
O1 Ca O5 66.85(9) . 3_455
O1 Ca O5 146.36(13) 2_655 .
O1 Ca O5 69.42(9) 3 .
O4 Ca O5 78.53(10) . .
O3 Ca O5 140.47(7) . .
O1 Ca O5 66.85(9) 4_655 .
O1 Ca O5 98.97(8) . .
O5 Ca O5 78.71(12) 3_455 .
O1 Ca C1 103.80(7) 2_655 .
O1 Ca C1 103.80(7) 3 .
O4 Ca C1 153.12(17) . .
O3 Ca C1 97.9(2) . .
O1 Ca C1 25.74(5) 4_655 .
O1 Ca C1 25.74(5) . .
O5 Ca C1 80.77(10) 3_455 .
O5 Ca C1 80.77(10) . .
O1 Ca Ca 43.72(5) 2_655 2_655
O1 Ca Ca 164.95(9) 3 2_655
O4 Ca Ca 109.75(3) . 2_655
O3 Ca Ca 97.88(7) . 2_655
O1 Ca Ca 90.94(6) 4_655 2_655
O1 Ca Ca 39.96(5) . 2_655
O5 Ca Ca 45.47(7) 3_455 2_655
O5 Ca Ca 116.46(4) . 2_655
C1 Ca Ca 65.21(2) . 2_655
O1 Ca Ca 164.95(9) 2_655 2_755
O1 Ca Ca 43.72(5) 3 2_755
O4 Ca Ca 109.75(3) . 2_755
O3 Ca Ca 97.88(7) . 2_755
O1 Ca Ca 39.96(5) 4_655 2_755
O1 Ca Ca 90.94(6) . 2_755
O5 Ca Ca 116.46(4) 3_455 2_755
O5 Ca Ca 45.47(7) . 2_755
C1 Ca Ca 65.21(2) . 2_755
Ca Ca Ca 129.46(4) 2_655 2_755
C1 O1 Ca 163.1(3) . 2_655
C1 O1 Ca 93.8(2) . .
Ca O1 Ca 96.32(8) 2_655 .
Ca O5 Ca 89.06(15) 2_755 .
O1 C1 O1 120.3(4) . 4_655
O1 C1 C2 119.83(18) . .
O1 C1 C2 119.84(18) 4_655 .
O1 C1 Ca 60.48(18) . .
O1 C1 Ca 60.48(18) 4_655 .
C2 C1 Ca 171.5(4) . .
C3 C2 C3 118.6(4) 4_655 .
C3 C2 C1 120.70(19) 4_655 .
C3 C2 C1 120.70(19) . .
C2 C3 C4 120.6(4) . .
C2 C3 H3 119.7 . .
C4 C3 H3 119.7 . .
C5 C4 C3 121.7(4) . .
C5 C4 H4 119.2 . .
C3 C4 H4 119.2 . .
C4 C5 C4 116.9(4) . 4_655
C4 C5 C6 121.53(19) . .
C4 C5 C6 121.5(2) 4_655 .
C7 C6 C7 116.6(4) 4_655 .
C7 C6 C5 121.72(19) 4_655 .
C7 C6 C5 121.72(19) . .
C6 C7 C8 121.6(3) . .
C6 C7 H7 119.2 . .
C8 C7 H7 119.2 . .
C9 C8 C7 121.8(4) . .
C9 C8 H8 119.1 . .
C7 C8 H8 119.1 . .
C8 C9 C8 116.6(4) 4_655 .
C8 C9 C10 121.7(2) 4_655 .
C8 C9 C10 121.7(2) . .
O2 C10 O2 123.8(4) 4_655 .
O2 C10 C9 118.10(18) 4_655 .
O2 C10 C9 118.11(18) . .

loop_
_geom_bond_atom_site_label_1
_geom_bond_atom_site_label_2
_geom_bond_distance
_geom_bond_site_symmetry_2
Ca O1 2.338(2) 2_655
Ca O1 2.338(2) 3
Ca O4 2.390(4) .
Ca O3 2.417(6) .
Ca O1 2.516(2) 4_655
Ca O1 2.516(2) .
Ca O5 2.580(3) 3_455
Ca O5 2.580(3) .
Ca C1 2.885(4) .
Ca Ca 3.6185(6) 2_655
Ca Ca 3.6185(6) 2_755
O1 C1 1.256(3) .
O1 Ca 2.338(2) 2_655
O2 C10 1.257(3) .
O5 Ca 2.580(3) 2_755
C1 O1 1.256(3) 4_655
C1 C2 1.497(5) .
C2 C3 1.360(4) 4_655
C2 C3 1.360(4) .
C3 C4 1.399(5) .
C3 H3 0.9300 .
C4 C5 1.367(5) .
C4 H4 0.9300 .
C5 C4 1.367(5) 4_655
C5 C6 1.482(5) .
C6 C7 1.354(4) 4_655
C6 C7 1.354(4) .
C7 C8 1.397(5) .
C7 H7 0.9300 .
C8 C9 1.349(4) .
C8 H8 0.9300 .
C9 C8 1.349(4) 4_655
C9 C10 1.508(5) .
C10 O2 1.257(3) 4_655
